data_4517006
loop_
_publ_author_name
'Udagawa, Akihiro'
'Johnston, Priscilla'
'Uekusa, Hidehiro'
'Koshima, Hideko'
'Saito, Kei'
'Asahi, Toru'

_publ_section_title
;
 Solid-State Photochemical Reaction of Multisubstituted Thymine
 Derivatives
;
_journal_issue 11
_journal_name_full 'ACS Sustainable Chemistry &amp; Engineering'
_journal_page_first 6107
_journal_paper_doi 10.1021/acssuschemeng.6b01529
_journal_volume 4
_journal_year 2016
_chemical_formula_moiety 'C46 H54 N8 O16'
_chemical_formula_sum 'C46 H54 N8 O16'
_chemical_formula_weight 974.98
_space_group_crystal_system monoclinic
_space_group_IT_number 14
_space_group_name_Hall '-P 2ybc'
_space_group_name_H-M_alt 'P 1 21/c 1'
_atom_sites_solution_hydrogens geom
_atom_sites_solution_primary direct
_atom_sites_solution_secondary difmap
_audit_creation_date 2016-03-01
_audit_creation_method 'by CrystalStructure 4.2'
_cell_angle_alpha 90.0000
_cell_angle_beta 106.704(3)
_cell_angle_gamma 90.0000
_cell_formula_units_Z 2
_cell_length_a 11.0679(5)
_cell_length_b 13.2125(5)
_cell_length_c 16.1614(7)
_cell_measurement_reflns_used 12727
_cell_measurement_temperature 173
_cell_measurement_theta_max 68.23
_cell_measurement_theta_min 3.35
_cell_volume 2263.63(17)
_computing_cell_refinement 'RAPID AUTO'
_computing_data_collection 'RAPID AUTO (Rigaku, ????)'
_computing_data_reduction 'RAPID AUTO'
_computing_molecular_graphics 'CrystalStructure 4.2'
_computing_publication_material 'CrystalStructure 4.2 (Rigaku, 2015)'
_computing_structure_refinement 'SHELXL Version 2014/6 (Sheldrick, 2008)'
_computing_structure_solution 'Il Milione (Burla, et al., 2007)'
_diffrn_ambient_temperature 173
_diffrn_detector_area_resol_mean 10.000
_diffrn_measured_fraction_theta_full 1.000
_diffrn_measured_fraction_theta_max 1.000
_diffrn_measurement_device_type 'Rigaku R-AXIS RAPID'
_diffrn_measurement_method \w
_diffrn_radiation_type 'Cu K\a'
_diffrn_radiation_wavelength 1.54187
_diffrn_reflns_av_R_equivalents 0.0286
_diffrn_reflns_Laue_measured_fraction_full 1.000
_diffrn_reflns_Laue_measured_fraction_max 1.000
_diffrn_reflns_limit_h_max 13
_diffrn_reflns_limit_h_min -13
_diffrn_reflns_limit_k_max 15
_diffrn_reflns_limit_k_min -15
_diffrn_reflns_limit_l_max 19
_diffrn_reflns_limit_l_min -19
_diffrn_reflns_number 24593
_diffrn_reflns_point_group_measured_fraction_full 1.000
_diffrn_reflns_point_group_measured_fraction_max 1.000
_diffrn_reflns_theta_full 67.687
_diffrn_reflns_theta_max 68.234
_diffrn_reflns_theta_min 4.170
_diffrn_standards_number 0
_exptl_absorpt_coefficient_mu 0.923
_exptl_absorpt_correction_T_max 0.912
_exptl_absorpt_correction_T_min 0.813
_exptl_absorpt_correction_type multi-scan
_exptl_absorpt_process_details 'ABSCOR (Rigaku, 1995)'
_exptl_crystal_colour colorless
_exptl_crystal_density_diffrn 1.430
_exptl_crystal_density_method 'not measured'
_exptl_crystal_description block
_exptl_crystal_F_000 1028.00
_exptl_crystal_size_max 0.230
_exptl_crystal_size_mid 0.160
_exptl_crystal_size_min 0.100
_refine_diff_density_max 0.50
_refine_diff_density_min -0.51
_refine_ls_extinction_coef 0.0012(3)
_refine_ls_extinction_method SHELXL
_refine_ls_goodness_of_fit_ref 1.083
_refine_ls_hydrogen_treatment constr
_refine_ls_number_parameters 317
_refine_ls_number_reflns 4150
_refine_ls_number_restraints 0
_refine_ls_R_factor_all 0.0719
_refine_ls_R_factor_gt 0.0595
_refine_ls_shift/su_max 0.000
_refine_ls_structure_factor_coef Fsqd
_refine_ls_weighting_details 'w = 1/[\s^2^(Fo^2^)+(0.0867P)^2^+2.2063P] where P=(Fo^2^+2Fc^2^)/3'
_refine_ls_weighting_scheme calc
_refine_ls_wR_factor_gt 0.1670
_refine_ls_wR_factor_ref 0.1803
_reflns_Friedel_coverage 0.000
_reflns_number_gt 3289
_reflns_number_total 4150
_reflns_threshold_expression F^2^>2.0\s(F^2^)
_cod_data_source_file sc6b01529_si_005.cif
_cod_data_source_block global
_cod_database_code 4517006
_shelxl_version_number 2014/6

loop_
_space_group_symop_id
_space_group_symop_operation_xyz
1 +X,+Y,+Z
2 -X,1/2+Y,1/2-Z
3 -X,-Y,-Z
4 +X,-1/2-Y,-1/2+Z

loop_
_atom_site_label
_atom_site_type_symbol
_atom_site_fract_x
_atom_site_fract_y
_atom_site_fract_z
_atom_site_U_iso_or_equiv
_atom_site_adp_type
_atom_site_occupancy
_atom_site_site_symmetry_order
_atom_site_calc_flag
_atom_site_refinement_flags_posn
_atom_site_refinement_flags_adp
O1 O 0.89998(19) 0.04506(16) 1.14520(12) 0.0455(5) Uani 1 1 d . .
O2 O 0.70018(19) -0.26199(14) 1.08004(13) 0.0448(5) Uani 1 1 d . .
O3 O 0.77863(17) 0.05471(15) 0.85082(12) 0.0426(5) Uani 1 1 d . .
O4 O 0.54582(19) -0.10474(13) 1.27954(12) 0.0415(5) Uani 1 1 d . .
O5 O 0.6694(2) -0.61821(16) 1.03348(14) 0.0554(6) Uani 1 1 d . .
O6 O 1.0008(2) 0.39815(18) 0.90358(17) 0.0646(7) Uani 1 1 d . .
O7 O 0.8526(3) -0.6472(2) 1.13124(17) 0.0751(8) Uani 1 1 d . .
O8 O 0.7969(2) 0.43844(17) 0.85325(16) 0.0611(6) Uani 1 1 d . .
N9 N 0.6008(2) -0.35838(16) 1.15822(15) 0.0386(5) Uani 1 1 d . .
N10 N 0.62478(18) -0.18381(14) 1.18069(13) 0.0296(5) Uani 1 1 d . .
N11 N 0.84148(18) 0.04711(15) 0.99833(13) 0.0307(5) Uani 1 1 d . .
N12 N 0.9396(2) 0.15707(16) 0.92412(14) 0.0357(5) Uani 1 1 d . .
C13 C 0.5853(2) -0.04383(16) 1.07330(15) 0.0271(5) Uani 1 1 d . .
C14 C 0.5637(2) -0.18392(19) 1.24553(16) 0.0322(6) Uani 1 1 d . .
C15 C 0.8485(2) 0.08465(19) 0.91940(17) 0.0333(6) Uani 1 1 d . .
C16 C 1.0089(2) 0.15773(19) 1.07805(17) 0.0335(6) Uani 1 1 d . .
C17 C 0.6271(2) -0.01577(17) 1.00268(15) 0.0273(5) Uani 1 1 d . .
C18 C 1.0163(2) 0.19150(19) 1.00210(17) 0.0339(6) Uani 1 1 d . .
H18 H 1.0775 0.2418 1.0016 0.041 Uiso 1 1 calc R U
C19 C 0.7573(2) -0.04050(18) 0.99602(17) 0.0318(6) Uani 1 1 d . .
H19A H 0.7988 -0.0866 1.0441 0.038 Uiso 1 1 calc R U
H19B H 0.7480 -0.0777 0.9414 0.038 Uiso 1 1 calc R U
C20 C 0.6463(2) -0.26824(19) 1.13609(17) 0.0348(6) Uani 1 1 d . .
C21 C 0.5408(2) 0.02761(17) 0.93104(16) 0.0286(5) Uani 1 1 d . .
H21 H 0.5692 0.0469 0.8832 0.034 Uiso 1 1 calc R U
C22 C 0.5257(2) -0.28240(19) 1.26830(17) 0.0336(6) Uani 1 1 d . .
C23 C 0.6714(2) -0.08641(18) 1.15667(16) 0.0313(5) Uani 1 1 d . .
H23A H 0.7568 -0.0964 1.1500 0.038 Uiso 1 1 calc R U
H23B H 0.6783 -0.0369 1.2038 0.038 Uiso 1 1 calc R U
C24 C 0.5450(3) -0.3635(2) 1.22402(18) 0.0391(6) Uani 1 1 d . .
H24 H 0.5189 -0.4278 1.2388 0.047 Uiso 1 1 calc R U
C25 C 0.9525(3) 0.1976(2) 0.84199(18) 0.0416(6) Uani 1 1 d . .
H25A H 0.9369 0.1426 0.7986 0.050 Uiso 1 1 calc R U
H25B H 1.0398 0.2221 0.8510 0.050 Uiso 1 1 calc R U
C26 C 0.7636(3) -0.5950(2) 1.10390(18) 0.0429(7) Uani 1 1 d . .
C27 C 1.0944(3) 0.1935(2) 1.16277(19) 0.0435(7) Uani 1 1 d . .
H27A H 1.0725 0.1589 1.2101 0.052 Uiso 1 1 calc R U
H27B H 1.1821 0.1783 1.1655 0.052 Uiso 1 1 calc R U
H27C H 1.0845 0.2667 1.1680 0.052 Uiso 1 1 calc R U
C28 C 0.6130(3) -0.4502(2) 1.10919(19) 0.0436(7) Uani 1 1 d . .
H28A H 0.5979 -0.4328 1.0475 0.052 Uiso 1 1 calc R U
H28B H 0.5487 -0.5005 1.1135 0.052 Uiso 1 1 calc R U
C29 C 0.4651(3) -0.2863(2) 1.3406(2) 0.0468(7) Uani 1 1 d . .
H29A H 0.4611 -0.2179 1.3631 0.056 Uiso 1 1 calc R U
H29B H 0.3796 -0.3138 1.3189 0.056 Uiso 1 1 calc R U
H29C H 0.5152 -0.3298 1.3870 0.056 Uiso 1 1 calc R U
C30 C 0.8960(3) 0.3784(2) 0.8599(2) 0.0491(7) Uani 1 1 d . .
C31 C 0.8608(3) 0.2838(2) 0.80780(19) 0.0456(7) Uani 1 1 d . .
H31A H 0.8584 0.2980 0.7472 0.055 Uiso 1 1 calc R U
H31B H 0.7752 0.2626 0.8082 0.055 Uiso 1 1 calc R U
C32 C 0.7428(3) -0.4957(2) 1.14382(19) 0.0456(7) Uani 1 1 d . .
H32A H 0.7598 -0.5058 1.2068 0.055 Uiso 1 1 calc R U
H32B H 0.8053 -0.4462 1.1352 0.055 Uiso 1 1 calc R U
C33 C 0.6832(4) -0.7140(3) 0.9928(2) 0.0616(9) Uani 1 1 d . .
H33A H 0.6103 -0.7245 0.9422 0.074 Uiso 1 1 calc R U
H33B H 0.7605 -0.7127 0.9748 0.074 Uiso 1 1 calc R U
H33C H 0.6880 -0.7692 1.0341 0.074 Uiso 1 1 calc R U
C34 C 0.8249(4) 0.5321(3) 0.9024(3) 0.0815(13) Uani 1 1 d . .
H34A H 0.7472 0.5714 0.8939 0.098 Uiso 1 1 calc R U
H34B H 0.8602 0.5163 0.9639 0.098 Uiso 1 1 calc R U
H34C H 0.8862 0.5716 0.8826 0.098 Uiso 1 1 calc R U
C35 C 0.9153(2) 0.08096(19) 1.07941(17) 0.0333(6) Uani 1 1 d . .

loop_
_atom_site_aniso_label
_atom_site_aniso_U_11
_atom_site_aniso_U_22
_atom_site_aniso_U_33
_atom_site_aniso_U_23
_atom_site_aniso_U_13
_atom_site_aniso_U_12
O1 0.0472(11) 0.0500(12) 0.0400(10) 0.0035(9) 0.0136(9) -0.0103(9)
O2 0.0547(12) 0.0351(10) 0.0521(12) 0.0032(9) 0.0275(10) 0.0077(9)
O3 0.0381(10) 0.0529(12) 0.0379(10) -0.0026(9) 0.0127(8) -0.0055(9)
O4 0.0539(12) 0.0283(10) 0.0469(11) -0.0016(8) 0.0218(9) 0.0027(8)
O5 0.0530(13) 0.0448(12) 0.0632(14) -0.0102(10) 0.0082(11) 0.0172(10)
O6 0.0462(13) 0.0528(14) 0.0837(17) 0.0024(12) 0.0011(12) -0.0077(10)
O7 0.0758(17) 0.0630(16) 0.0724(16) -0.0147(13) -0.0015(13) 0.0323(14)
O8 0.0556(13) 0.0455(13) 0.0709(15) 0.0012(11) -0.0001(11) 0.0088(10)
N9 0.0477(13) 0.0244(11) 0.0465(13) 0.0011(9) 0.0182(10) 0.0024(9)
N10 0.0303(10) 0.0225(10) 0.0361(11) 0.0031(8) 0.0096(8) 0.0028(8)
N11 0.0266(10) 0.0279(10) 0.0396(11) 0.0007(9) 0.0126(9) 0.0009(8)
N12 0.0325(11) 0.0347(12) 0.0427(12) 0.0040(9) 0.0152(9) -0.0001(9)
C13 0.0274(12) 0.0184(11) 0.0351(12) 0.0007(9) 0.0085(9) 0.0001(9)
C14 0.0306(12) 0.0291(13) 0.0360(13) 0.0036(10) 0.0081(10) 0.0038(10)
C15 0.0280(12) 0.0340(13) 0.0405(14) 0.0012(11) 0.0143(11) 0.0023(10)
C16 0.0270(12) 0.0286(13) 0.0453(14) 0.0011(11) 0.0112(11) 0.0029(10)
C17 0.0261(11) 0.0191(11) 0.0379(13) -0.0017(9) 0.0110(10) -0.0010(9)
C18 0.0248(12) 0.0277(12) 0.0489(15) 0.0014(11) 0.0102(11) 0.0029(10)
C19 0.0266(12) 0.0256(12) 0.0449(14) 0.0009(10) 0.0131(11) 0.0011(9)
C20 0.0354(13) 0.0275(13) 0.0410(14) 0.0048(11) 0.0102(11) 0.0064(10)
C21 0.0288(12) 0.0232(11) 0.0359(13) 0.0004(9) 0.0128(10) -0.0025(9)
C22 0.0343(13) 0.0264(12) 0.0407(14) 0.0072(10) 0.0120(11) 0.0031(10)
C23 0.0302(12) 0.0255(12) 0.0380(13) 0.0045(10) 0.0096(10) -0.0017(9)
C24 0.0432(15) 0.0274(13) 0.0482(15) 0.0076(11) 0.0153(12) 0.0017(11)
C25 0.0380(14) 0.0447(16) 0.0459(15) 0.0070(12) 0.0183(12) -0.0005(12)
C26 0.0437(16) 0.0415(15) 0.0436(15) -0.0018(12) 0.0125(12) 0.0054(13)
C27 0.0355(14) 0.0400(15) 0.0508(16) 0.0018(13) 0.0054(12) -0.0021(12)
C28 0.0476(16) 0.0328(14) 0.0485(16) -0.0027(12) 0.0108(13) 0.0027(12)
C29 0.0527(17) 0.0391(15) 0.0549(17) 0.0096(13) 0.0256(14) 0.0064(13)
C30 0.0459(17) 0.0425(16) 0.0550(18) 0.0130(14) 0.0084(14) -0.0010(13)
C31 0.0427(16) 0.0507(17) 0.0431(15) 0.0094(13) 0.0118(12) -0.0036(13)
C32 0.0498(16) 0.0391(15) 0.0460(16) -0.0008(12) 0.0105(13) 0.0055(13)
C33 0.064(2) 0.0486(19) 0.066(2) -0.0173(16) 0.0098(17) 0.0127(16)
C34 0.079(3) 0.047(2) 0.097(3) -0.008(2) -0.009(2) 0.0105(18)
C35 0.0263(12) 0.0319(13) 0.0416(14) 0.0006(11) 0.0099(10) 0.0037(10)

loop_
_atom_type_symbol
_atom_type_description
_atom_type_scat_dispersion_real
_atom_type_scat_dispersion_imag
_atom_type_scat_source
C C 0.0181 0.0091
;
International Tables for Crystallography
(Vol. C, Tables 4.2.6.8 and 6.1.1.4)
;
H H 0.0000 0.0000
;
International Tables for Crystallography
(Vol. C, Table 6.1.1.4)
;
N N 0.0311 0.0180
;
International Tables for Crystallography
(Vol. C, Tables 4.2.6.8 and 6.1.1.4)
;
O O 0.0492 0.0322
;
International Tables for Crystallography
(Vol. C, Tables 4.2.6.8 and 6.1.1.4)
;

loop_
_geom_angle_atom_site_label_1
_geom_angle_atom_site_label_2
_geom_angle_atom_site_label_3
_geom_angle
_geom_angle_site_symmetry_1
C26 O5 C33 115.3(2) .
C30 O8 C34 114.8(3) .
C24 N9 C20 121.4(2) .
C24 N9 C28 120.3(2) .
C20 N9 C28 118.3(2) .
C20 N10 C14 125.5(2) .
C20 N10 C23 116.0(2) .
C14 N10 C23 118.5(2) .
C15 N11 C35 124.8(2) .
C15 N11 C19 117.2(2) .
C35 N11 C19 117.8(2) .
C15 N12 C18 121.9(2) .
C15 N12 C25 117.5(2) .
C18 N12 C25 120.6(2) .
C21 C13 C17 118.6(2) 3_657
C21 C13 C23 117.8(2) 3_657
C17 C13 C23 123.6(2) .
O4 C14 N10 120.7(2) .
O4 C14 C22 123.9(2) .
N10 C14 C22 115.4(2) .
O3 C15 N12 122.6(2) .
O3 C15 N11 121.9(2) .
N12 C15 N11 115.5(2) .
C18 C16 C35 118.7(2) .
C18 C16 C27 123.1(2) .
C35 C16 C27 118.1(2) .
C21 C17 C13 118.6(2) .
C21 C17 C19 118.0(2) .
C13 C17 C19 123.1(2) .
C16 C18 N12 123.2(2) .
C16 C18 H18 118.4 .
N12 C18 H18 118.4 .
N11 C19 C17 115.83(19) .
N11 C19 H19A 108.3 .
C17 C19 H19A 108.3 .
N11 C19 H19B 108.3 .
C17 C19 H19B 108.3 .
H19A C19 H19B 107.4 .
O2 C20 N9 122.9(2) .
O2 C20 N10 121.6(2) .
N9 C20 N10 115.5(2) .
C13 C21 C17 122.8(2) 3_657
C13 C21 H21 118.6 3_657
C17 C21 H21 118.6 .
C24 C22 C14 118.7(2) .
C24 C22 C29 124.2(2) .
C14 C22 C29 117.0(2) .
N10 C23 C13 112.24(19) .
N10 C23 H23A 109.2 .
C13 C23 H23A 109.2 .
N10 C23 H23B 109.2 .
C13 C23 H23B 109.2 .
H23A C23 H23B 107.9 .
C22 C24 N9 123.3(2) .
C22 C24 H24 118.3 .
N9 C24 H24 118.3 .
N12 C25 C31 111.8(2) .
N12 C25 H25A 109.3 .
C31 C25 H25A 109.3 .
N12 C25 H25B 109.3 .
C31 C25 H25B 109.3 .
H25A C25 H25B 107.9 .
O7 C26 O5 123.1(3) .
O7 C26 C32 124.2(3) .
O5 C26 C32 112.7(2) .
C16 C27 H27A 109.5 .
C16 C27 H27B 109.5 .
H27A C27 H27B 109.5 .
C16 C27 H27C 109.5 .
H27A C27 H27C 109.5 .
H27B C27 H27C 109.5 .
N9 C28 C32 110.6(2) .
N9 C28 H28A 109.5 .
C32 C28 H28A 109.5 .
N9 C28 H28B 109.5 .
C32 C28 H28B 109.5 .
H28A C28 H28B 108.1 .
C22 C29 H29A 109.5 .
C22 C29 H29B 109.5 .
H29A C29 H29B 109.5 .
C22 C29 H29C 109.5 .
H29A C29 H29C 109.5 .
H29B C29 H29C 109.5 .
O6 C30 O8 123.5(3) .
O6 C30 C31 124.3(3) .
O8 C30 C31 112.1(3) .
C30 C31 C25 112.5(2) .
C30 C31 H31A 109.1 .
C25 C31 H31A 109.1 .
C30 C31 H31B 109.1 .
C25 C31 H31B 109.1 .
H31A C31 H31B 107.8 .
C28 C32 C26 115.7(2) .
C28 C32 H32A 108.4 .
C26 C32 H32A 108.4 .
C28 C32 H32B 108.4 .
C26 C32 H32B 108.4 .
H32A C32 H32B 107.4 .
O5 C33 H33A 109.5 .
O5 C33 H33B 109.5 .
H33A C33 H33B 109.5 .
O5 C33 H33C 109.5 .
H33A C33 H33C 109.5 .
H33B C33 H33C 109.5 .
O8 C34 H34A 109.5 .
O8 C34 H34B 109.5 .
H34A C34 H34B 109.5 .
O8 C34 H34C 109.5 .
H34A C34 H34C 109.5 .
H34B C34 H34C 109.5 .
O1 C35 N11 120.0(2) .
O1 C35 C16 124.2(2) .
N11 C35 C16 115.7(2) .

loop_
_geom_bond_atom_site_label_1
_geom_bond_atom_site_label_2
_geom_bond_distance
_geom_bond_site_symmetry_2
O1 C35 1.220(3) .
O2 C20 1.222(3) .
O3 C15 1.221(3) .
O4 C14 1.224(3) .
O5 C26 1.339(4) .
O5 C33 1.454(4) .
O6 C30 1.200(4) .
O7 C26 1.179(4) .
O8 C30 1.333(4) .
O8 C34 1.455(4) .
N9 C24 1.376(3) .
N9 C20 1.380(3) .
N9 C28 1.477(3) .
N10 C20 1.385(3) .
N10 C14 1.401(3) .
N10 C23 1.479(3) .
N11 C15 1.392(3) .
N11 C35 1.403(3) .
N11 C19 1.480(3) .
N12 C15 1.376(3) .
N12 C18 1.379(3) .
N12 C25 1.476(3) .
C13 C21 1.394(3) 3_657
C13 C17 1.399(3) .
C13 C23 1.517(3) .
C14 C22 1.447(3) .
C16 C18 1.331(4) .
C16 C35 1.454(3) .
C16 C27 1.499(4) .
C17 C21 1.395(3) .
C17 C19 1.511(3) .
C18 H18 0.9500 .
C19 H19A 0.9900 .
C19 H19B 0.9900 .
C21 C13 1.394(3) 3_657
C21 H21 0.9500 .
C22 C24 1.340(4) .
C22 C29 1.507(4) .
C23 H23A 0.9900 .
C23 H23B 0.9900 .
C24 H24 0.9500 .
C25 C31 1.520(4) .
C25 H25A 0.9900 .
C25 H25B 0.9900 .
C26 C32 1.509(4) .
C27 H27A 0.9800 .
C27 H27B 0.9800 .
C27 H27C 0.9800 .
C28 C32 1.508(4) .
C28 H28A 0.9900 .
C28 H28B 0.9900 .
C29 H29A 0.9800 .
C29 H29B 0.9800 .
C29 H29C 0.9800 .
C30 C31 1.496(4) .
C31 H31A 0.9900 .
C31 H31B 0.9900 .
C32 H32A 0.9900 .
C32 H32B 0.9900 .
C33 H33A 0.9800 .
C33 H33B 0.9800 .
C33 H33C 0.9800 .
C34 H34A 0.9800 .
C34 H34B 0.9800 .
C34 H34C 0.9800 .

loop_
_geom_torsion_atom_site_label_1
_geom_torsion_atom_site_label_2
_geom_torsion_atom_site_label_3
_geom_torsion_atom_site_label_4
_geom_torsion
_geom_torsion_site_symmetry_1
_geom_torsion_site_symmetry_4
C20 N10 C14 O4 -177.8(2) . .
C23 N10 C14 O4 2.3(3) . .
C20 N10 C14 C22 2.5(3) . .
C23 N10 C14 C22 -177.4(2) . .
C18 N12 C15 O3 178.8(2) . .
C25 N12 C15 O3 -1.0(4) . .
C18 N12 C15 N11 -1.5(3) . .
C25 N12 C15 N11 178.7(2) . .
C35 N11 C15 O3 -177.3(2) . .
C19 N11 C15 O3 7.9(3) . .
C35 N11 C15 N12 3.0(3) . .
C19 N11 C15 N12 -171.8(2) . .
C21 C13 C17 C21 0.2(4) 3_657 .
C23 C13 C17 C21 -176.6(2) . .
C21 C13 C17 C19 -172.8(2) 3_657 .
C23 C13 C17 C19 10.3(3) . .
C35 C16 C18 N12 -0.2(4) . .
C27 C16 C18 N12 178.5(2) . .
C15 N12 C18 C16 0.2(4) . .
C25 N12 C18 C16 -180.0(2) . .
C15 N11 C19 C17 -96.8(3) . .
C35 N11 C19 C17 88.0(3) . .
C21 C17 C19 N11 73.3(3) . .
C13 C17 C19 N11 -113.6(3) . .
C24 N9 C20 O2 177.3(3) . .
C28 N9 C20 O2 -2.8(4) . .
C24 N9 C20 N10 -3.8(4) . .
C28 N9 C20 N10 176.0(2) . .
C14 N10 C20 O2 179.8(2) . .
C23 N10 C20 O2 -0.3(3) . .
C14 N10 C20 N9 1.0(4) . .
C23 N10 C20 N9 -179.1(2) . .
C13 C17 C21 C13 -0.3(4) . 3_657
C19 C17 C21 C13 173.2(2) . 3_657
O4 C14 C22 C24 177.0(3) . .
N10 C14 C22 C24 -3.4(3) . .
O4 C14 C22 C29 -2.4(4) . .
N10 C14 C22 C29 177.3(2) . .
C20 N10 C23 C13 78.1(3) . .
C14 N10 C23 C13 -102.0(2) . .
C21 C13 C23 N10 56.8(3) 3_657 .
C17 C13 C23 N10 -126.4(2) . .
C14 C22 C24 N9 0.8(4) . .
C29 C22 C24 N9 -179.9(3) . .
C20 N9 C24 C22 3.1(4) . .
C28 N9 C24 C22 -176.8(3) . .
C15 N12 C25 C31 84.9(3) . .
C18 N12 C25 C31 -94.8(3) . .
C33 O5 C26 O7 0.8(5) . .
C33 O5 C26 C32 -179.1(3) . .
C24 N9 C28 C32 -97.6(3) . .
C20 N9 C28 C32 82.6(3) . .
C34 O8 C30 O6 0.8(5) . .
C34 O8 C30 C31 -179.9(3) . .
O6 C30 C31 C25 23.7(4) . .
O8 C30 C31 C25 -155.6(3) . .
N12 C25 C31 C30 71.7(3) . .
N9 C28 C32 C26 175.1(2) . .
O7 C26 C32 C28 -169.1(3) . .
O5 C26 C32 C28 10.8(4) . .
C15 N11 C35 O1 178.1(2) . .
C19 N11 C35 O1 -7.2(3) . .
C15 N11 C35 C16 -2.9(3) . .
C19 N11 C35 C16 171.8(2) . .
C18 C16 C35 O1 -179.7(2) . .
C27 C16 C35 O1 1.6(4) . .
C18 C16 C35 N11 1.4(3) . .
C27 C16 C35 N11 -177.4(2) . .
